data_7156336
loop_
_publ_author_name
'Xu, Gang'
'Tong, Chaodi'
'Cui, Sunliang'
'Dai, Liyan'

_publ_section_title
;
 A silver catalyzed domino reaction of N-cyanamide alkenes and
 1,3-dicarbonyls for the synthesis of quinazolinones.
;
_journal_issue 32
_journal_name_full 'Organic &amp; biomolecular chemistry'
_journal_page_first 5899
_journal_page_last 5906
_journal_paper_doi 10.1039/c8ob01252k
_journal_volume 16
_journal_year 2018
_chemical_formula_sum 'C20 H21 Cl N2 O3'
_chemical_formula_weight 372.84
_space_group_IT_number 4
_space_group_name_Hall 'P 2yb'
_space_group_name_H-M_alt 'P 1 21 1'
_symmetry_cell_setting Monoclinic'
_symmetry_space_group_name_Hall 'P 2yb'
_symmetry_space_group_name_H-M 'P 1 21 1'
_atom_sites_solution_hydrogens geom
_atom_sites_solution_primary direct
_atom_sites_solution_secondary difmap
_audit_creation_method SHELXL-97
_audit_update_record
;
2016-04-25 deposited with the CCDC.
2018-07-23 downloaded from the CCDC.
;
_cell_angle_alpha 90.00
_cell_angle_beta 98.233(6)
_cell_angle_gamma 90.00
_cell_formula_units_Z 2
_cell_length_a 9.114(4)
_cell_length_b 8.760(3)
_cell_length_c 11.937(5)
_cell_measurement_reflns_used 1333
_cell_measurement_temperature 296(2)
_cell_measurement_theta_max 23.71
_cell_measurement_theta_min 2.26
_cell_volume 943.2(7)
_computing_cell_refinement 'Bruker SMART'
_computing_data_collection 'Bruker APEX2'
_computing_data_reduction 'Bruker SAINT'
_computing_molecular_graphics 'SHELXTL(Sheldrick, 2008)'
_computing_publication_material 'WINGX (Farrugia,1999)'
_computing_structure_refinement 'SHELXL-97 (Sheldrick, 2008)'
_computing_structure_solution 'SIR97 (Altomare,1999)'
_diffrn_ambient_temperature 296(2)
_diffrn_measured_fraction_theta_full 1.000
_diffrn_measured_fraction_theta_max 1.000
_diffrn_measurement_device_type 'Bruker APEX2 CCD area-detector diffractometer'
_diffrn_measurement_method '\f and \w scans'
_diffrn_radiation_monochromator graphite
_diffrn_radiation_source 'fine-focus sealed tube'
_diffrn_radiation_type MoK\a
_diffrn_radiation_wavelength 0.71073
_diffrn_reflns_av_R_equivalents 0.0425
_diffrn_reflns_av_sigmaI/netI 0.0710
_diffrn_reflns_limit_h_max 9
_diffrn_reflns_limit_h_min -10
_diffrn_reflns_limit_k_max 10
_diffrn_reflns_limit_k_min -10
_diffrn_reflns_limit_l_max 12
_diffrn_reflns_limit_l_min -14
_diffrn_reflns_number 5089
_diffrn_reflns_theta_full 24.68
_diffrn_reflns_theta_max 24.68
_diffrn_reflns_theta_min 1.72
_exptl_absorpt_coefficient_mu 0.224
_exptl_absorpt_correction_T_max 0.9607
_exptl_absorpt_correction_T_min 0.9481
_exptl_absorpt_correction_type multi-scan
_exptl_absorpt_process_details '(SADABS; Bruker, 2001)'
_exptl_crystal_colour colorless
_exptl_crystal_density_diffrn 1.313
_exptl_crystal_density_method 'not measured'
_exptl_crystal_description block
_exptl_crystal_F_000 392
_exptl_crystal_size_max 0.24
_exptl_crystal_size_mid 0.21
_exptl_crystal_size_min 0.18
_refine_diff_density_max 0.138
_refine_diff_density_min -0.202
_refine_diff_density_rms 0.037
_refine_ls_abs_structure_details 'Flack H D (1983), Acta Cryst. A39, 876-881'
_refine_ls_abs_structure_Flack 0.58(10)
_refine_ls_extinction_method none
_refine_ls_goodness_of_fit_ref 1.035
_refine_ls_hydrogen_treatment constr
_refine_ls_matrix_type full
_refine_ls_number_parameters 235
_refine_ls_number_reflns 3191
_refine_ls_number_restraints 75
_refine_ls_restrained_S_all 1.025
_refine_ls_R_factor_all 0.0793
_refine_ls_R_factor_gt 0.0503
_refine_ls_shift/su_max 0.000
_refine_ls_shift/su_mean 0.000
_refine_ls_structure_factor_coef Fsqd
_refine_ls_weighting_details 'calc w=1/[\s^2^(Fo^2^)+(0.0379P)^2^+0.0476P] where P=(Fo^2^+2Fc^2^)/3'
_refine_ls_weighting_scheme calc
_refine_ls_wR_factor_gt 0.1011
_refine_ls_wR_factor_ref 0.1109
_reflns_number_gt 2186
_reflns_number_total 3191
_reflns_threshold_expression >2sigma(I)
_cod_data_source_file c8ob01252k2.cif
_cod_data_source_block a_a
_cod_depositor_comments 'Adding full bibliography for 7156336.cif.'
_cod_original_cell_volume 943.1(6)
_cod_original_sg_symbol_H-M P2(1)
_cod_database_code 7156336

loop_
_symmetry_equiv_pos_as_xyz
'x, y, z'
'-x, y+1/2, -z'

loop_
_atom_site_label
_atom_site_type_symbol
_atom_site_fract_x
_atom_site_fract_y
_atom_site_fract_z
_atom_site_U_iso_or_equiv
_atom_site_adp_type
_atom_site_occupancy
_atom_site_symmetry_multiplicity
_atom_site_calc_flag
_atom_site_refinement_flags
Cl1 Cl -0.12858(14) 0.50672(14) 0.05826(10) 0.0756(4) Uani 1 1 d U
O1 O 0.1859(3) 0.8174(3) 0.5509(2) 0.0564(8) Uani 1 1 d U
N1 N 0.2267(3) 0.9201(3) 0.2209(2) 0.0401(8) Uani 1 1 d U
N2 N 0.2708(3) 0.9667(3) 0.4181(2) 0.0407(8) Uani 1 1 d U
C5 C 0.1420(4) 0.7952(4) 0.2452(3) 0.0357(8) Uani 1 1 d U
O3 O 0.6718(4) 1.1146(5) 0.0513(3) 0.0879(11) Uani 1 1 d U
C7 C 0.1930(4) 0.8421(4) 0.4506(3) 0.0404(9) Uani 1 1 d U
C8 C 0.2847(4) 0.9981(5) 0.3072(3) 0.0377(8) Uani 1 1 d U
C3 C -0.0273(4) 0.5989(4) 0.1734(3) 0.0478(10) Uani 1 1 d U
C9 C 0.3678(4) 1.1476(4) 0.3028(3) 0.0403(9) Uani 1 1 d U
C6 C 0.1236(4) 0.7539(4) 0.3557(3) 0.0383(9) Uani 1 1 d U
C2 C -0.0468(5) 0.5558(4) 0.2818(3) 0.0564(12) Uani 1 1 d U
H2 H -0.1106 0.4763 0.2933 0.068 Uiso 1 1 calc R
C4 C 0.0664(4) 0.7144(4) 0.1530(3) 0.0456(10) Uani 1 1 d U
H4 H 0.0797 0.7390 0.0794 0.055 Uiso 1 1 calc R
C15 C 0.4736(4) 1.1573(4) 0.2136(3) 0.0397(9) Uani 1 1 d U
H15 H 0.4205 1.1203 0.1415 0.048 Uiso 1 1 calc R
O2 O 0.6020(5) 0.8458(4) 0.3448(3) 0.1079(14) Uani 1 1 d U
C1 C 0.0297(5) 0.6326(4) 0.3717(3) 0.0499(10) Uani 1 1 d U
H1 H 0.0187 0.6032 0.4449 0.060 Uiso 1 1 calc R
C17 C 0.5935(5) 0.8971(5) 0.2510(4) 0.0581(12) Uani 1 1 d U
C19 C 0.7198(5) 1.0943(5) 0.1485(4) 0.0513(10) Uani 1 1 d U
C16 C 0.6187(4) 1.0693(4) 0.2385(3) 0.0457(10) Uani 1 1 d U
H16 H 0.6711 1.1066 0.3107 0.055 Uiso 1 1 calc R
C14 C 0.4968(5) 1.3308(4) 0.2030(4) 0.0530(11) Uani 1 1 d U
H14A H 0.5787 1.3651 0.2582 0.064 Uiso 1 1 calc R
H14B H 0.5180 1.3564 0.1279 0.064 Uiso 1 1 calc R
C10 C 0.4397(5) 1.1694(5) 0.4274(3) 0.0570(11) Uani 1 1 d U
H10A H 0.5401 1.1296 0.4389 0.068 Uiso 1 1 calc R
H10B H 0.4426 1.2767 0.4477 0.068 Uiso 1 1 calc R
C11 C 0.3424(5) 1.0810(5) 0.4977(3) 0.0551(11) Uani 1 1 d U
H11A H 0.4014 1.0327 0.5621 0.066 Uiso 1 1 calc R
H11B H 0.2696 1.1472 0.5245 0.066 Uiso 1 1 calc R
C12 C 0.2591(4) 1.2772(4) 0.2642(4) 0.0641(12) Uani 1 1 d U
H12A H 0.1850 1.2434 0.2027 0.077 Uiso 1 1 calc R
H12B H 0.2094 1.3115 0.3262 0.077 Uiso 1 1 calc R
C13 C 0.3528(5) 1.4051(5) 0.2248(4) 0.0714(14) Uani 1 1 d U
H13A H 0.3720 1.4832 0.2826 0.086 Uiso 1 1 calc R
H13B H 0.3024 1.4516 0.1561 0.086 Uiso 1 1 calc R
C18 C 0.5548(6) 0.8018(5) 0.1497(4) 0.0880(16) Uani 1 1 d U
H18A H 0.5422 0.6979 0.1721 0.132 Uiso 1 1 calc R
H18B H 0.6328 0.8072 0.1037 0.132 Uiso 1 1 calc R
H18C H 0.4641 0.8382 0.1072 0.132 Uiso 1 1 calc R
C20 C 0.8803(5) 1.0926(7) 0.1888(5) 0.0930(18) Uani 1 1 d U
H20A H 0.9336 1.1092 0.1261 0.139 Uiso 1 1 calc R
H20B H 0.9077 0.9954 0.2228 0.139 Uiso 1 1 calc R
H20C H 0.9041 1.1719 0.2439 0.139 Uiso 1 1 calc R

loop_
_atom_site_aniso_label
_atom_site_aniso_U_11
_atom_site_aniso_U_22
_atom_site_aniso_U_33
_atom_site_aniso_U_23
_atom_site_aniso_U_13
_atom_site_aniso_U_12
Cl1 0.0834(9) 0.0702(7) 0.0729(8) -0.0238(7) 0.0102(6) -0.0305(7)
O1 0.071(2) 0.0627(17) 0.0383(15) 0.0007(14) 0.0173(13) -0.0070(15)
N1 0.041(2) 0.0416(18) 0.0385(18) 0.0000(15) 0.0086(14) -0.0112(15)
N2 0.0443(19) 0.0449(19) 0.0345(16) -0.0072(14) 0.0110(14) -0.0046(15)
C5 0.037(2) 0.035(2) 0.037(2) -0.0020(17) 0.0088(16) 0.0010(16)
O3 0.086(3) 0.126(3) 0.056(2) 0.012(2) 0.0270(18) 0.005(2)
C7 0.043(2) 0.040(2) 0.041(2) 0.0009(18) 0.0143(18) 0.0048(18)
C8 0.033(2) 0.0401(19) 0.042(2) -0.0015(19) 0.0121(16) -0.0018(18)
C3 0.055(3) 0.040(2) 0.048(2) -0.0125(19) 0.010(2) -0.003(2)
C9 0.039(2) 0.0355(19) 0.048(2) -0.0043(18) 0.0112(17) -0.0071(17)
C6 0.042(2) 0.0344(19) 0.041(2) 0.0016(17) 0.0144(17) 0.0023(17)
C2 0.066(3) 0.044(3) 0.066(3) -0.004(2) 0.031(2) -0.010(2)
C4 0.054(3) 0.045(2) 0.039(2) -0.0003(18) 0.0099(19) -0.0076(19)
C15 0.039(2) 0.038(2) 0.043(2) 0.0029(18) 0.0076(17) -0.0021(17)
O2 0.159(4) 0.085(2) 0.084(3) 0.047(2) 0.032(3) 0.033(3)
C1 0.063(3) 0.039(2) 0.051(2) 0.003(2) 0.021(2) -0.005(2)
C17 0.059(3) 0.055(3) 0.064(3) 0.016(2) 0.020(2) 0.016(2)
C19 0.052(3) 0.048(2) 0.056(3) 0.002(2) 0.016(2) 0.003(2)
C16 0.042(2) 0.053(2) 0.042(2) 0.0010(19) 0.0054(18) -0.0013(18)
C14 0.054(3) 0.039(2) 0.069(3) 0.004(2) 0.017(2) -0.009(2)
C10 0.055(3) 0.069(3) 0.051(2) -0.022(2) 0.020(2) -0.024(2)
C11 0.060(3) 0.059(3) 0.047(2) -0.013(2) 0.010(2) -0.016(2)
C12 0.049(3) 0.038(2) 0.107(4) -0.003(2) 0.016(2) 0.002(2)
C13 0.063(3) 0.048(2) 0.105(4) 0.007(3) 0.015(3) -0.001(2)
C18 0.099(4) 0.059(3) 0.112(4) -0.015(3) 0.034(3) -0.010(3)
C20 0.046(3) 0.114(4) 0.124(4) 0.012(4) 0.029(3) 0.007(3)

loop_
_atom_type_symbol
_atom_type_description
_atom_type_scat_dispersion_real
_atom_type_scat_dispersion_imag
_atom_type_scat_source
C C 0.0033 0.0016 'International Tables Vol C Tables 4.2.6.8 and 6.1.1.4'
H H 0.0000 0.0000 'International Tables Vol C Tables 4.2.6.8 and 6.1.1.4'
N N 0.0061 0.0033 'International Tables Vol C Tables 4.2.6.8 and 6.1.1.4'
O O 0.0106 0.0060 'International Tables Vol C Tables 4.2.6.8 and 6.1.1.4'
Cl Cl 0.1484 0.1585 'International Tables Vol C Tables 4.2.6.8 and 6.1.1.4'

loop_
_geom_angle_atom_site_label_1
_geom_angle_atom_site_label_2
_geom_angle_atom_site_label_3
_geom_angle
C8 N1 C5 115.3(3)
C8 N2 C7 123.2(3)
C8 N2 C11 113.1(3)
C7 N2 C11 123.7(3)
N1 C5 C6 122.9(3)
N1 C5 C4 117.2(3)
C6 C5 C4 119.7(3)
O1 C7 N2 120.7(3)
O1 C7 C6 126.5(3)
N2 C7 C6 112.7(3)
N1 C8 N2 125.6(3)
N1 C8 C9 125.5(3)
N2 C8 C9 108.7(3)
C2 C3 C4 122.3(4)
C2 C3 Cl1 119.2(3)
C4 C3 Cl1 118.5(3)
C8 C9 C15 115.9(3)
C8 C9 C12 110.2(3)
C15 C9 C12 101.1(3)
C8 C9 C10 102.6(3)
C15 C9 C10 115.9(3)
C12 C9 C10 111.4(3)
C1 C6 C5 119.0(3)
C1 C6 C7 120.6(3)
C5 C6 C7 120.2(3)
C3 C2 C1 118.7(4)
C3 C2 H2 120.7
C1 C2 H2 120.7
C3 C4 C5 118.9(3)
C3 C4 H4 120.5
C5 C4 H4 120.5
C16 C15 C9 116.7(3)
C16 C15 C14 112.9(3)
C9 C15 C14 102.6(3)
C16 C15 H15 108.1
C9 C15 H15 108.1
C14 C15 H15 108.1
C2 C1 C6 121.3(4)
C2 C1 H1 119.3
C6 C1 H1 119.3
O2 C17 C18 122.1(5)
O2 C17 C16 117.9(5)
C18 C17 C16 119.9(4)
O3 C19 C20 121.9(4)
O3 C19 C16 122.0(4)
C20 C19 C16 116.1(4)
C15 C16 C19 112.6(3)
C15 C16 C17 112.2(3)
C19 C16 C17 108.9(3)
C15 C16 H16 107.6
C19 C16 H16 107.6
C17 C16 H16 107.6
C13 C14 C15 106.0(3)
C13 C14 H14A 110.5
C15 C14 H14A 110.5
C13 C14 H14B 110.5
C15 C14 H14B 110.5
H14A C14 H14B 108.7
C11 C10 C9 105.5(3)
C11 C10 H10A 110.6
C9 C10 H10A 110.6
C11 C10 H10B 110.6
C9 C10 H10B 110.6
H10A C10 H10B 108.8
N2 C11 C10 103.4(3)
N2 C11 H11A 111.1
C10 C11 H11A 111.1
N2 C11 H11B 111.1
C10 C11 H11B 111.1
H11A C11 H11B 109.1
C13 C12 C9 105.7(3)
C13 C12 H12A 110.6
C9 C12 H12A 110.6
C13 C12 H12B 110.6
C9 C12 H12B 110.6
H12A C12 H12B 108.7
C12 C13 C14 105.9(3)
C12 C13 H13A 110.6
C14 C13 H13A 110.6
C12 C13 H13B 110.6
C14 C13 H13B 110.6
H13A C13 H13B 108.7
C17 C18 H18A 109.5
C17 C18 H18B 109.5
H18A C18 H18B 109.5
C17 C18 H18C 109.5
H18A C18 H18C 109.5
H18B C18 H18C 109.5
C19 C20 H20A 109.5
C19 C20 H20B 109.5
H20A C20 H20B 109.5
C19 C20 H20C 109.5
H20A C20 H20C 109.5
H20B C20 H20C 109.5

loop_
_geom_bond_atom_site_label_1
_geom_bond_atom_site_label_2
_geom_bond_distance
Cl1 C3 1.740(4)
O1 C7 1.228(4)
N1 C8 1.285(4)
N1 C5 1.393(4)
N2 C8 1.376(4)
N2 C7 1.387(5)
N2 C11 1.467(4)
C5 C6 1.401(5)
C5 C4 1.403(5)
O3 C19 1.194(5)
C7 C6 1.440(5)
C8 C9 1.518(5)
C3 C2 1.384(5)
C3 C4 1.368(5)
C9 C15 1.538(5)
C9 C12 1.534(5)
C9 C10 1.548(5)
C6 C1 1.395(5)
C2 C1 1.370(5)
C2 H2 0.9300
C4 H4 0.9300
C15 C16 1.523(5)
C15 C14 1.543(5)
C15 H15 0.9800
O2 C17 1.199(5)
C1 H1 0.9300
C17 C18 1.470(6)
C17 C16 1.536(6)
C19 C20 1.472(6)
C19 C16 1.528(5)
C16 H16 0.9800
C14 C13 1.520(6)
C14 H14A 0.9700
C14 H14B 0.9700
C10 C11 1.517(5)
C10 H10A 0.9700
C10 H10B 0.9700
C11 H11A 0.9700
C11 H11B 0.9700
C12 C13 1.523(6)
C12 H12A 0.9700
C12 H12B 0.9700
C13 H13A 0.9700
C13 H13B 0.9700
C18 H18A 0.9600
C18 H18B 0.9600
C18 H18C 0.9600
C20 H20A 0.9600
C20 H20B 0.9600
C20 H20C 0.9600

loop_
_geom_torsion_atom_site_label_1
_geom_torsion_atom_site_label_2
_geom_torsion_atom_site_label_3
_geom_torsion_atom_site_label_4
_geom_torsion
C8 N1 C5 C6 -1.6(5)
C8 N1 C5 C4 174.7(3)
C8 N2 C7 O1 178.7(3)
C11 N2 C7 O1 -3.3(6)
C8 N2 C7 C6 -2.5(5)
C11 N2 C7 C6 175.4(3)
C5 N1 C8 N2 0.8(5)
C5 N1 C8 C9 -173.3(3)
C7 N2 C8 N1 1.4(6)
C11 N2 C8 N1 -176.7(4)
C7 N2 C8 C9 176.3(3)
C11 N2 C8 C9 -1.8(4)
N1 C8 C9 C15 -40.9(5)
N2 C8 C9 C15 144.2(3)
N1 C8 C9 C12 73.1(4)
N2 C8 C9 C12 -101.8(4)
N1 C8 C9 C10 -168.2(4)
N2 C8 C9 C10 16.8(4)
N1 C5 C6 C1 176.2(3)
C4 C5 C6 C1 -0.1(5)
N1 C5 C6 C7 0.4(5)
C4 C5 C6 C7 -175.9(3)
O1 C7 C6 C1 4.6(6)
N2 C7 C6 C1 -174.1(3)
O1 C7 C6 C5 -179.7(4)
N2 C7 C6 C5 1.7(5)
C4 C3 C2 C1 0.5(6)
Cl1 C3 C2 C1 -177.8(3)
C2 C3 C4 C5 -2.0(6)
Cl1 C3 C4 C5 176.4(3)
N1 C5 C4 C3 -174.8(3)
C6 C5 C4 C3 1.7(5)
C8 C9 C15 C16 -74.4(4)
C12 C9 C15 C16 166.5(3)
C10 C9 C15 C16 46.0(4)
C8 C9 C15 C14 161.6(3)
C12 C9 C15 C14 42.5(4)
C10 C9 C15 C14 -78.0(4)
C3 C2 C1 C6 1.2(6)
C5 C6 C1 C2 -1.4(6)
C7 C6 C1 C2 174.4(4)
C9 C15 C16 C19 -176.4(3)
C14 C15 C16 C19 -57.9(4)
C9 C15 C16 C17 60.4(5)
C14 C15 C16 C17 178.9(4)
O3 C19 C16 C15 -32.9(6)
C20 C19 C16 C15 146.8(4)
O3 C19 C16 C17 92.2(5)
C20 C19 C16 C17 -88.1(5)
O2 C17 C16 C15 -99.4(5)
C18 C17 C16 C15 78.4(5)
O2 C17 C16 C19 135.3(4)
C18 C17 C16 C19 -46.9(6)
C16 C15 C14 C13 -158.3(3)
C9 C15 C14 C13 -31.8(4)
C8 C9 C10 C11 -25.1(4)
C15 C9 C10 C11 -152.4(3)
C12 C9 C10 C11 92.8(4)
C8 N2 C11 C10 -14.4(4)
C7 N2 C11 C10 167.5(3)
C9 C10 C11 N2 24.2(4)
C8 C9 C12 C13 -161.4(3)
C15 C9 C12 C13 -38.3(4)
C10 C9 C12 C13 85.4(4)
C9 C12 C13 C14 19.0(5)
C15 C14 C13 C12 8.1(5)
